data_1506130
loop_
_publ_author_name
'Hogan, Anne-Marie L'
'O'Shea, Donal F'

_publ_section_title
;
 Regioselective carbolithiation of o-amino-(E)-stilbenes: cascade route to
 the quinoline scaffold.
;
_journal_issue 17
_journal_name_full 'Organic letters'
_journal_page_first 3769
_journal_page_last 3772
_journal_paper_doi 10.1021/ol061348n
_journal_volume 8
_journal_year 2006
_chemical_formula_sum 'C24 H31 N O3'
_chemical_formula_weight 381.50
_chemical_name_systematic
; 
 ? 
;
_space_group_IT_number 37
_symmetry_cell_setting orthorhombic
_symmetry_space_group_name_Hall 'C 2 -2c'
_symmetry_space_group_name_H-M 'C c c 2'
_atom_sites_solution_hydrogens geom
_atom_sites_solution_primary direct
_atom_sites_solution_secondary difmap
_audit_creation_method SHELXL-97
_cell_angle_alpha 90.00
_cell_angle_beta 90.00
_cell_angle_gamma 90.00
_cell_formula_units_Z 8
_cell_length_a 15.134(10)
_cell_length_b 25.283(16)
_cell_length_c 11.758(7)
_cell_measurement_temperature 293(2)
_cell_volume 4499(5)
_computing_cell_refinement 'Bruker SMART'
_computing_data_collection 'Bruker SMART'
_computing_data_reduction 'Bruker SAINT'
_computing_molecular_graphics 'Bruker SHELXTL'
_computing_publication_material 'Bruker SHELXTL'
_computing_structure_refinement 'SHELXL-97 (Sheldrick, 1997)'
_computing_structure_solution 'SHELXS-97 (Sheldrick, 1990)'
_diffrn_ambient_temperature 293(2)
_diffrn_measured_fraction_theta_full 0.998
_diffrn_measured_fraction_theta_max 0.998
_diffrn_measurement_device_type 'CCD area detector'
_diffrn_measurement_method 'phi and omega scans'
_diffrn_radiation_monochromator graphite
_diffrn_radiation_source 'fine-focus sealed tube'
_diffrn_radiation_type MoK\a
_diffrn_radiation_wavelength 0.71073
_diffrn_reflns_av_R_equivalents 0.1291
_diffrn_reflns_av_sigmaI/netI 0.1008
_diffrn_reflns_limit_h_max 15
_diffrn_reflns_limit_h_min -15
_diffrn_reflns_limit_k_max 25
_diffrn_reflns_limit_k_min -25
_diffrn_reflns_limit_l_max 11
_diffrn_reflns_limit_l_min -11
_diffrn_reflns_number 10247
_diffrn_reflns_theta_full 21.00
_diffrn_reflns_theta_max 21.00
_diffrn_reflns_theta_min 1.61
_exptl_absorpt_coefficient_mu 0.073
_exptl_absorpt_correction_T_max 0.9949
_exptl_absorpt_correction_T_min 0.9437
_exptl_absorpt_correction_type numerical
_exptl_absorpt_process_details SADABS
_exptl_crystal_colour colourless
_exptl_crystal_density_diffrn 1.127
_exptl_crystal_density_meas 0
_exptl_crystal_density_method 'not measured'
_exptl_crystal_description plate
_exptl_crystal_F_000 1648
_exptl_crystal_size_max 0.80
_exptl_crystal_size_mid 0.30
_exptl_crystal_size_min 0.07
_refine_diff_density_max 0.154
_refine_diff_density_min -0.205
_refine_diff_density_rms 0.045
_refine_ls_abs_structure_details 'Flack H D (1983), Acta Cryst. A39, 876-881'
_refine_ls_abs_structure_Flack -2(3)
_refine_ls_extinction_method none
_refine_ls_goodness_of_fit_ref 0.981
_refine_ls_hydrogen_treatment mixed
_refine_ls_matrix_type full
_refine_ls_number_parameters 260
_refine_ls_number_reflns 2403
_refine_ls_number_restraints 1
_refine_ls_restrained_S_all 0.981
_refine_ls_R_factor_all 0.1042
_refine_ls_R_factor_gt 0.0636
_refine_ls_shift/su_max 0.001
_refine_ls_shift/su_mean 0.000
_refine_ls_structure_factor_coef Fsqd
_refine_ls_weighting_details 'calc w=1/[\s^2^(Fo^2^)+(0.0541P)^2^+0.0000P] where P=(Fo^2^+2Fc^2^)/3'
_refine_ls_weighting_scheme calc
_refine_ls_wR_factor_gt 0.1211
_refine_ls_wR_factor_ref 0.1382
_reflns_number_gt 1516
_reflns_number_total 2403
_reflns_threshold_expression >2sigma(I)
_cod_data_source_file ol061348nsi20060602_082118.cif
_cod_data_source_block osh15
_cod_depositor_comments
;
The following automatic conversions were performed:

'_symmetry_cell_setting' value 'Orthorhombic' changed to
'orthorhombic' according to
/home/saulius/struct/CIF-dictionaries/cif_core.dic dictionary named
'cif_core.dic' version 2.4.1 from
2010-06-29.

'_exptl_absorpt_correction_type' value 'Numerical'
changed to 'numerical' according to
/home/saulius/struct/CIF-dictionaries/cif_core.dic dictionary named
'cif_core.dic' version 2.4.1 from 2010-06-29.

Automatic conversion script
Id: cif_fix_values 1715 2011-07-08 13:25:40Z adriana 
;
_cod_original_sg_symbol_H-M Ccc2
_cod_database_code 1506130

loop_
_symmetry_equiv_pos_as_xyz
'x, y, z'
'-x, -y, z'
'x, -y, z+1/2'
'-x, y, z+1/2'
'x+1/2, y+1/2, z'
'-x+1/2, -y+1/2, z'
'x+1/2, -y+1/2, z+1/2'
'-x+1/2, y+1/2, z+1/2'

loop_
_atom_site_label
_atom_site_type_symbol
_atom_site_fract_x
_atom_site_fract_y
_atom_site_fract_z
_atom_site_U_iso_or_equiv
_atom_site_adp_type
_atom_site_occupancy
_atom_site_symmetry_multiplicity
_atom_site_calc_flag
_atom_site_refinement_flags
N N 0.2435(4) 0.1577(2) 0.0083(4) 0.0557(15) Uani 1 1 d .
C1 C 0.2816(5) 0.1707(3) 0.1217(6) 0.057(2) Uani 1 1 d .
H1A H 0.2554 0.2036 0.1501 0.068 Uiso 1 1 calc R
O1 O 0.3718(3) 0.17674(16) 0.1120(4) 0.0641(14) Uani 1 1 d .
H1 H 0.3833 0.2076 0.0967 0.096 Uiso 1 1 calc R
C2 C 0.2578(4) 0.1240(2) 0.2036(6) 0.0531(17) Uani 1 1 d .
H2 H 0.1951 0.1286 0.2223 0.064 Uiso 1 1 calc R
C3 C 0.3081(5) 0.1310(3) 0.3161(6) 0.0552(18) Uani 1 1 d .
C4 C 0.3943(5) 0.1174(3) 0.3299(6) 0.062(2) Uani 1 1 d .
H4 H 0.4234 0.1009 0.2700 0.074 Uiso 1 1 calc R
C5 C 0.4409(5) 0.1272(3) 0.4305(7) 0.065(2) Uani 1 1 d .
H5 H 0.4999 0.1173 0.4370 0.078 Uiso 1 1 calc R
C6 C 0.3987(6) 0.1515(3) 0.5196(7) 0.082(2) Uani 1 1 d .
H6 H 0.4287 0.1579 0.5872 0.098 Uiso 1 1 calc R
C7 C 0.3132(6) 0.1663(4) 0.5084(7) 0.121(4) Uani 1 1 d .
H7 H 0.2847 0.1834 0.5681 0.146 Uiso 1 1 calc R
C8 C 0.2673(5) 0.1558(4) 0.4063(7) 0.098(3) Uani 1 1 d .
H8 H 0.2083 0.1657 0.3998 0.118 Uiso 1 1 calc R
C9 C 0.2654(4) 0.0680(3) 0.1483(5) 0.059(2) Uani 1 1 d .
H9 H 0.3077 0.0479 0.1943 0.071 Uiso 1 1 calc R
C10 C 0.1746(5) 0.0366(3) 0.1522(6) 0.065(2) Uani 1 1 d .
C11 C 0.1035(4) 0.0645(3) 0.0814(6) 0.079(2) Uani 1 1 d .
H11A H 0.1228 0.0669 0.0038 0.119 Uiso 1 1 calc R
H11B H 0.0937 0.0993 0.1111 0.119 Uiso 1 1 calc R
H11C H 0.0496 0.0446 0.0850 0.119 Uiso 1 1 calc R
C12 C 0.1873(5) -0.0197(3) 0.1057(6) 0.085(2) Uani 1 1 d .
H12A H 0.1332 -0.0391 0.1133 0.127 Uiso 1 1 calc R
H12B H 0.2332 -0.0371 0.1478 0.127 Uiso 1 1 calc R
H12C H 0.2036 -0.0179 0.0268 0.127 Uiso 1 1 calc R
C13 C 0.1447(5) 0.0319(3) 0.2797(6) 0.102(3) Uani 1 1 d .
H13A H 0.0891 0.0137 0.2835 0.152 Uiso 1 1 calc R
H13B H 0.1384 0.0666 0.3117 0.152 Uiso 1 1 calc R
H13C H 0.1883 0.0125 0.3218 0.152 Uiso 1 1 calc R
C14 C 0.3030(4) 0.0700(3) 0.0264(6) 0.0527(17) Uani 1 1 d .
C15 C 0.3552(4) 0.0288(3) -0.0173(7) 0.065(2) Uani 1 1 d .
H15 H 0.3712 0.0008 0.0297 0.079 Uiso 1 1 calc R
C16 C 0.3833(5) 0.0292(3) -0.1300(9) 0.079(2) Uani 1 1 d .
H16 H 0.4161 0.0009 -0.1578 0.095 Uiso 1 1 calc R
C17 C 0.3634(5) 0.0710(4) -0.2012(7) 0.077(2) Uani 1 1 d .
H17 H 0.3822 0.0712 -0.2765 0.093 Uiso 1 1 calc R
C18 C 0.3139(5) 0.1130(3) -0.1566(6) 0.068(2) Uani 1 1 d .
H18 H 0.3000 0.1416 -0.2030 0.081 Uiso 1 1 calc R
C19 C 0.2853(4) 0.1127(3) -0.0447(6) 0.057(2) Uani 1 1 d .
C20 C 0.1727(5) 0.1862(3) -0.0311(7) 0.064(2) Uani 1 1 d .
O2 O 0.1348(3) 0.22020(19) 0.0248(4) 0.0738(15) Uani 1 1 d .
O3 O 0.1472(3) 0.16929(16) -0.1341(4) 0.0665(14) Uani 1 1 d .
C21 C 0.0732(4) 0.1953(3) -0.1947(6) 0.063(2) Uani 1 1 d .
C22 C 0.0725(6) 0.1632(3) -0.3076(6) 0.109(3) Uani 1 1 d .
H22A H 0.1297 0.1650 -0.3425 0.164 Uiso 1 1 calc R
H22B H 0.0291 0.1779 -0.3582 0.164 Uiso 1 1 calc R
H22C H 0.0581 0.1270 -0.2918 0.164 Uiso 1 1 calc R
C23 C 0.0950(6) 0.2528(3) -0.2180(7) 0.118(3) Uani 1 1 d .
H23A H 0.0993 0.2716 -0.1473 0.178 Uiso 1 1 calc R
H23B H 0.0493 0.2682 -0.2638 0.178 Uiso 1 1 calc R
H23C H 0.1504 0.2550 -0.2576 0.178 Uiso 1 1 calc R
C24 C -0.0120(6) 0.1880(4) -0.1328(7) 0.110(3) Uani 1 1 d .
H24A H -0.0150 0.1526 -0.1033 0.165 Uiso 1 1 calc R
H24B H -0.0604 0.1938 -0.1840 0.165 Uiso 1 1 calc R
H24C H -0.0153 0.2128 -0.0711 0.165 Uiso 1 1 calc R

loop_
_atom_site_aniso_label
_atom_site_aniso_U_11
_atom_site_aniso_U_22
_atom_site_aniso_U_33
_atom_site_aniso_U_23
_atom_site_aniso_U_13
_atom_site_aniso_U_12
N 0.076(4) 0.050(4) 0.042(3) -0.007(3) -0.019(3) 0.009(3)
C1 0.075(6) 0.042(5) 0.054(5) -0.017(4) -0.020(4) 0.006(4)
O1 0.086(4) 0.053(3) 0.054(3) 0.009(3) -0.017(3) -0.009(3)
C2 0.064(4) 0.054(5) 0.042(4) -0.005(4) -0.010(3) 0.004(4)
C3 0.058(5) 0.060(5) 0.048(5) -0.003(4) 0.001(4) 0.008(4)
C4 0.081(6) 0.052(5) 0.051(5) -0.009(4) -0.004(4) -0.001(4)
C5 0.072(5) 0.060(5) 0.064(5) -0.005(4) -0.014(5) 0.005(4)
C6 0.084(6) 0.102(6) 0.060(5) -0.021(5) -0.015(5) 0.002(5)
C7 0.080(7) 0.208(12) 0.076(6) -0.078(7) -0.007(6) 0.010(7)
C8 0.059(5) 0.151(9) 0.084(6) -0.034(7) -0.006(5) 0.020(5)
C9 0.073(5) 0.058(5) 0.046(5) 0.004(4) -0.013(4) 0.009(4)
C10 0.066(5) 0.072(6) 0.057(5) 0.009(4) -0.009(4) -0.006(5)
C11 0.070(5) 0.082(5) 0.086(6) 0.007(5) -0.010(4) -0.015(4)
C12 0.116(6) 0.066(6) 0.073(5) 0.005(5) -0.016(5) -0.024(5)
C13 0.130(7) 0.112(7) 0.063(6) 0.014(5) 0.006(5) -0.036(6)
C14 0.068(5) 0.041(4) 0.049(4) 0.003(4) -0.004(4) -0.005(4)
C15 0.068(5) 0.050(5) 0.078(7) -0.008(4) -0.017(5) 0.002(4)
C16 0.077(6) 0.077(7) 0.082(7) -0.022(6) 0.009(5) -0.009(5)
C17 0.092(6) 0.080(6) 0.060(5) -0.017(6) 0.012(5) -0.019(5)
C18 0.079(5) 0.071(6) 0.052(6) -0.004(4) -0.002(4) -0.011(5)
C19 0.069(5) 0.052(5) 0.050(5) -0.010(5) 0.001(4) -0.003(4)
C20 0.074(6) 0.056(6) 0.063(6) -0.003(5) -0.007(5) -0.006(5)
O2 0.096(4) 0.063(3) 0.063(3) -0.021(3) -0.024(3) 0.024(3)
O3 0.092(4) 0.058(3) 0.049(3) -0.014(3) -0.031(3) 0.010(3)
C21 0.064(5) 0.067(6) 0.059(5) 0.000(4) -0.018(4) 0.005(4)
C22 0.126(8) 0.144(9) 0.057(6) -0.032(6) -0.038(5) 0.029(7)
C23 0.167(8) 0.081(7) 0.108(7) 0.044(6) -0.042(6) -0.011(6)
C24 0.077(6) 0.169(9) 0.083(6) 0.005(6) -0.001(5) -0.015(6)

loop_
_atom_type_symbol
_atom_type_description
_atom_type_scat_dispersion_real
_atom_type_scat_dispersion_imag
_atom_type_scat_source
C C 0.0033 0.0016 'International Tables Vol C Tables 4.2.6.8 and 6.1.1.4'
H H 0.0000 0.0000 'International Tables Vol C Tables 4.2.6.8 and 6.1.1.4'
N N 0.0061 0.0033 'International Tables Vol C Tables 4.2.6.8 and 6.1.1.4'
O O 0.0106 0.0060 'International Tables Vol C Tables 4.2.6.8 and 6.1.1.4'

loop_
_geom_angle_atom_site_label_1
_geom_angle_atom_site_label_2
_geom_angle_atom_site_label_3
_geom_angle
C20 N C19 127.7(6)
C20 N C1 119.2(6)
C19 N C1 113.1(5)
O1 C1 N 109.5(6)
O1 C1 C2 111.3(5)
N C1 C2 107.1(5)
O1 C1 H1A 109.7
N C1 H1A 109.7
C2 C1 H1A 109.7
C1 O1 H1 109.5
C3 C2 C9 115.2(5)
C3 C2 C1 109.1(5)
C9 C2 C1 114.2(5)
C3 C2 H2 105.8
C9 C2 H2 105.8
C1 C2 H2 105.8
C4 C3 C8 117.0(7)
C4 C3 C2 123.3(6)
C8 C3 C2 119.5(6)
C3 C4 C5 122.7(7)
C3 C4 H4 118.7
C5 C4 H4 118.7
C6 C5 C4 119.3(7)
C6 C5 H5 120.4
C4 C5 H5 120.4
C7 C6 C5 119.7(7)
C7 C6 H6 120.1
C5 C6 H6 120.1
C6 C7 C8 120.1(8)
C6 C7 H7 120.0
C8 C7 H7 120.0
C3 C8 C7 121.2(7)
C3 C8 H8 119.4
C7 C8 H8 119.4
C14 C9 C2 112.5(6)
C14 C9 C10 111.3(5)
C2 C9 C10 112.1(5)
C14 C9 H9 106.8
C2 C9 H9 106.8
C10 C9 H9 106.8
C11 C10 C12 108.7(6)
C11 C10 C13 110.6(6)
C12 C10 C13 107.8(6)
C11 C10 C9 111.3(5)
C12 C10 C9 110.1(6)
C13 C10 C9 108.3(6)
C10 C11 H11A 109.5
C10 C11 H11B 109.5
H11A C11 H11B 109.5
C10 C11 H11C 109.5
H11A C11 H11C 109.5
H11B C11 H11C 109.5
C10 C12 H12A 109.5
C10 C12 H12B 109.5
H12A C12 H12B 109.5
C10 C12 H12C 109.5
H12A C12 H12C 109.5
H12B C12 H12C 109.5
C10 C13 H13A 109.5
C10 C13 H13B 109.5
H13A C13 H13B 109.5
C10 C13 H13C 109.5
H13A C13 H13C 109.5
H13B C13 H13C 109.5
C19 C14 C15 117.6(6)
C19 C14 C9 121.0(6)
C15 C14 C9 121.5(7)
C16 C15 C14 120.9(7)
C16 C15 H15 119.5
C14 C15 H15 119.5
C17 C16 C15 121.1(8)
C17 C16 H16 119.4
C15 C16 H16 119.4
C16 C17 C18 118.0(7)
C16 C17 H17 121.0
C18 C17 H17 121.0
C19 C18 C17 121.2(7)
C19 C18 H18 119.4
C17 C18 H18 119.4
C18 C19 C14 121.0(7)
C18 C19 N 122.9(7)
C14 C19 N 115.8(6)
O2 C20 O3 125.0(7)
O2 C20 N 123.7(7)
O3 C20 N 111.1(7)
C20 O3 C21 120.7(5)
O3 C21 C24 111.3(6)
O3 C21 C23 110.3(6)
C24 C21 C23 113.3(7)
O3 C21 C22 100.6(5)
C24 C21 C22 110.3(6)
C23 C21 C22 110.3(7)
C21 C22 H22A 109.5
C21 C22 H22B 109.5
H22A C22 H22B 109.5
C21 C22 H22C 109.5
H22A C22 H22C 109.5
H22B C22 H22C 109.5
C21 C23 H23A 109.5
C21 C23 H23B 109.5
H23A C23 H23B 109.5
C21 C23 H23C 109.5
H23A C23 H23C 109.5
H23B C23 H23C 109.5
C21 C24 H24A 109.5
C21 C24 H24B 109.5
H24A C24 H24B 109.5
C21 C24 H24C 109.5
H24A C24 H24C 109.5
H24B C24 H24C 109.5

loop_
_geom_bond_atom_site_label_1
_geom_bond_atom_site_label_2
_geom_bond_distance
N C20 1.373(8)
N C19 1.443(8)
N C1 1.490(7)
C1 O1 1.378(7)
C1 C2 1.566(9)
C1 H1A 0.9800
O1 H1 0.8200
C2 C3 1.537(9)
C2 C9 1.564(8)
C2 H2 0.9800
C3 C4 1.358(9)
C3 C8 1.377(9)
C4 C5 1.400(9)
C4 H4 0.9300
C5 C6 1.373(9)
C5 H5 0.9300
C6 C7 1.352(10)
C6 H6 0.9300
C7 C8 1.413(10)
C7 H7 0.9300
C8 H8 0.9300
C9 C14 1.542(8)
C9 C10 1.588(9)
C9 H9 0.9800
C10 C11 1.530(8)
C10 C12 1.537(9)
C10 C13 1.571(9)
C11 H11A 0.9600
C11 H11B 0.9600
C11 H11C 0.9600
C12 H12A 0.9600
C12 H12B 0.9600
C12 H12C 0.9600
C13 H13A 0.9600
C13 H13B 0.9600
C13 H13C 0.9600
C14 C19 1.390(9)
C14 C15 1.407(8)
C15 C16 1.391(10)
C15 H15 0.9300
C16 C17 1.380(10)
C16 H16 0.9300
C17 C18 1.401(10)
C17 H17 0.9300
C18 C19 1.385(8)
C18 H18 0.9300
C20 O2 1.224(8)
C20 O3 1.342(8)
O3 C21 1.481(7)
C21 C24 1.492(9)
C21 C23 1.517(9)
C21 C22 1.555(9)
C22 H22A 0.9600
C22 H22B 0.9600
C22 H22C 0.9600
C23 H23A 0.9600
C23 H23B 0.9600
C23 H23C 0.9600
C24 H24A 0.9600
C24 H24B 0.9600
C24 H24C 0.9600

loop_
_geom_hbond_atom_site_label_D
_geom_hbond_atom_site_label_H
_geom_hbond_atom_site_label_A
_geom_hbond_distance_DH
_geom_hbond_distance_HA
_geom_hbond_distance_DA
_geom_hbond_angle_DHA
_geom_hbond_site_symmetry_A
O1 H1 O2 0.82 2.03 2.802(7) 156.7 6

loop_
_geom_torsion_atom_site_label_1
_geom_torsion_atom_site_label_2
_geom_torsion_atom_site_label_3
_geom_torsion_atom_site_label_4
_geom_torsion
C20 N C1 O1 -129.6(6)
C19 N C1 O1 53.7(7)
C20 N C1 C2 109.7(6)
C19 N C1 C2 -67.1(7)
O1 C1 C2 C3 51.3(7)
N C1 C2 C3 170.8(5)
O1 C1 C2 C9 -79.3(7)
N C1 C2 C9 40.3(7)
C9 C2 C3 C4 50.1(8)
C1 C2 C3 C4 -80.0(7)
C9 C2 C3 C8 -134.8(7)
C1 C2 C3 C8 95.1(8)
C8 C3 C4 C5 0.5(10)
C2 C3 C4 C5 175.7(6)
C3 C4 C5 C6 0.0(11)
C4 C5 C6 C7 -0.8(13)
C5 C6 C7 C8 1.2(14)
C4 C3 C8 C7 -0.1(12)
C2 C3 C8 C7 -175.5(7)
C6 C7 C8 C3 -0.7(14)
C3 C2 C9 C14 -122.6(6)
C1 C2 C9 C14 5.0(8)
C3 C2 C9 C10 111.1(6)
C1 C2 C9 C10 -121.4(6)
C14 C9 C10 C11 -63.1(7)
C2 C9 C10 C11 63.9(7)
C14 C9 C10 C12 57.5(7)
C2 C9 C10 C12 -175.5(5)
C14 C9 C10 C13 175.2(6)
C2 C9 C10 C13 -57.8(7)
C2 C9 C14 C19 -33.1(8)
C10 C9 C14 C19 93.7(7)
C2 C9 C14 C15 147.7(6)
C10 C9 C14 C15 -85.5(7)
C19 C14 C15 C16 -4.0(10)
C9 C14 C15 C16 175.3(6)
C14 C15 C16 C17 2.2(11)
C15 C16 C17 C18 0.0(11)
C16 C17 C18 C19 -0.4(10)
C17 C18 C19 C14 -1.6(11)
C17 C18 C19 N 172.4(6)
C15 C14 C19 C18 3.6(10)
C9 C14 C19 C18 -175.6(6)
C15 C14 C19 N -170.7(5)
C9 C14 C19 N 10.1(9)
C20 N C19 C18 51.8(10)
C1 N C19 C18 -131.8(7)
C20 N C19 C14 -134.0(7)
C1 N C19 C14 42.4(8)
C19 N C20 O2 171.5(7)
C1 N C20 O2 -4.7(10)
C19 N C20 O3 -3.9(9)
C1 N C20 O3 179.9(5)
O2 C20 O3 C21 6.2(11)
N C20 O3 C21 -178.5(5)
C20 O3 C21 C24 -65.0(8)
C20 O3 C21 C23 61.6(9)
C20 O3 C21 C22 178.1(6)
